data_4074432
loop_
_publ_author_name
'Mercs, Laszlo'
'Labat, Ga\"el'
'Neels, Antonia'
'Ehlers, Andreas'
'Albrecht, Martin'

_publ_section_title
;
 Piano-Stool Iron(II) Complexes as Probes for the Bonding ofN-Heterocyclic
 Carbenes:&#x00A0; Indications for \p-Acceptor Ability
;
_journal_issue 23
_journal_name_full Organometallics
_journal_page_first 5648
_journal_paper_doi 10.1021/om060637c
_journal_volume 25
_journal_year 2006
_chemical_formula_moiety {[Fe(C9H16N2)(C5H5)(CO)2](BF4)}
_chemical_formula_sum 'C16 H21 B F4 Fe N2 O2'
_chemical_formula_weight 416.01
_chemical_name_systematic
; 
 ? 
;
_space_group_IT_number 2
_symmetry_cell_setting triclinic
_symmetry_space_group_name_Hall '-P 1'
_symmetry_space_group_name_H-M 'P -1'
_atom_sites_solution_hydrogens geom
_atom_sites_solution_primary direct
_atom_sites_solution_secondary difmap
_audit_creation_method SHELXL-97
_cell_angle_alpha 89.614(13)
_cell_angle_beta 79.026(13)
_cell_angle_gamma 76.716(13)
_cell_formula_units_Z 2
_cell_length_a 9.0722(11)
_cell_length_b 10.1558(11)
_cell_length_c 10.2117(10)
_cell_measurement_reflns_used 4334
_cell_measurement_temperature 173(2)
_cell_measurement_theta_max 25.75
_cell_measurement_theta_min 2.15
_cell_volume 898.27(18)
_computing_cell_refinement 'CELL (Stoe IPDS Software, 2000)'
_computing_data_collection 'EXPOSE (Stoe IPDS Software, 2000)'
_computing_data_reduction 'INTEGRATE (Stoe IPDS Software, 2000)'
_computing_molecular_graphics 'PLATON03 (Spek, 2003)'
_computing_publication_material 'SHELXL-97 (Sheldrick, 1997)'
_computing_structure_refinement 'SHELXL-97 (Sheldrick, 1997)'
_computing_structure_solution 'SHELXS-97 (Sheldrick, 1990)'
_diffrn_ambient_temperature 173(2)
_diffrn_detector_area_resol_mean 0.81\%A
_diffrn_measured_fraction_theta_full 0.934
_diffrn_measured_fraction_theta_max 0.934
_diffrn_measurement_device_type 'STOE IPDS'
_diffrn_measurement_method 'phi oscillation'
_diffrn_radiation_monochromator graphite
_diffrn_radiation_source 'fine-focus sealed tube'
_diffrn_radiation_type MoK\a
_diffrn_radiation_wavelength 0.71073
_diffrn_reflns_av_R_equivalents 0.0658
_diffrn_reflns_av_sigmaI/netI 0.1007
_diffrn_reflns_limit_h_max 10
_diffrn_reflns_limit_h_min -11
_diffrn_reflns_limit_k_max 12
_diffrn_reflns_limit_k_min -12
_diffrn_reflns_limit_l_max 12
_diffrn_reflns_limit_l_min -12
_diffrn_reflns_number 7147
_diffrn_reflns_theta_full 25.90
_diffrn_reflns_theta_max 25.90
_diffrn_reflns_theta_min 2.03
_diffrn_standards_decay_% 0
_diffrn_standards_interval_time 0
_diffrn_standards_number 0
_exptl_absorpt_coefficient_mu 0.891
_exptl_absorpt_correction_type none
_exptl_crystal_colour yellow
_exptl_crystal_density_diffrn 1.538
_exptl_crystal_density_meas ?
_exptl_crystal_density_method 'not measured'
_exptl_crystal_description plate
_exptl_crystal_F_000 428
_exptl_crystal_size_max 0.50
_exptl_crystal_size_mid 0.30
_exptl_crystal_size_min 0.10
_refine_diff_density_max 0.544
_refine_diff_density_min -0.662
_refine_diff_density_rms 0.094
_refine_ls_extinction_method none
_refine_ls_goodness_of_fit_ref 0.860
_refine_ls_hydrogen_treatment constr
_refine_ls_matrix_type full
_refine_ls_number_parameters 239
_refine_ls_number_reflns 3270
_refine_ls_number_restraints 0
_refine_ls_restrained_S_all 0.860
_refine_ls_R_factor_all 0.0691
_refine_ls_R_factor_gt 0.0372
_refine_ls_shift/su_max 0.000
_refine_ls_shift/su_mean 0.000
_refine_ls_structure_factor_coef Fsqd
_refine_ls_weighting_details 'calc w=1/[\s^2^(Fo^2^)+(0.0375P)^2^] where P=(Fo^2^+2Fc^2^)/3'
_refine_ls_weighting_scheme calc
_refine_ls_wR_factor_gt 0.0791
_refine_ls_wR_factor_ref 0.0880
_reflns_number_gt 2157
_reflns_number_total 3270
_reflns_threshold_expression >2sigma(I)
_cod_data_source_file om060637csi20060831_125154.cif
_cod_data_source_block compound8b
_cod_depositor_comments
;
The following automatic conversions were performed:
'_atom_site_symetry_multiplicity' tag replaced with
'_atom_site_symmetry_multiplicity'.

Automatic conversion script
Id: cif_correct_tags 1440 2010-10-19 06:21:57Z saulius 

The following automatic conversions were performed:

'_exptl_crystal_density_meas' value 'none' was changed to '?' - the
value is perceived as not measured.

Automatic conversion script
Id: cif_fix_values 3008 2015-01-20 13:52:24Z robertas 
;
_cod_original_cell_volume 898.27(17)
_cod_database_code 4074432

loop_
_symmetry_equiv_pos_as_xyz
'x, y, z'
'-x, -y, -z'

loop_
_atom_site_label
_atom_site_type_symbol
_atom_site_fract_x
_atom_site_fract_y
_atom_site_fract_z
_atom_site_U_iso_or_equiv
_atom_site_adp_type
_atom_site_occupancy
_atom_site_symmetry_multiplicity
_atom_site_calc_flag
_atom_site_refinement_flags
C1 C -0.0642(3) 0.1427(3) 0.2515(4) 0.0270(9) Uani 1 1 d .
H1 H -0.0674 0.0513 0.2368 0.032 Uiso 1 1 calc R
C2 C -0.1138(3) 0.2523(3) 0.1719(4) 0.0266(8) Uani 1 1 d .
H2 H -0.1551 0.2475 0.0938 0.032 Uiso 1 1 calc R
C3 C -0.0911(3) 0.3695(3) 0.2293(4) 0.0262(8) Uani 1 1 d .
H3 H -0.1165 0.4584 0.1975 0.031 Uiso 1 1 calc R
C4 C -0.0242(3) 0.3331(3) 0.3420(4) 0.0263(8) Uani 1 1 d .
H4 H 0.0055 0.3924 0.3982 0.032 Uiso 1 1 calc R
C5 C -0.0092(3) 0.1929(3) 0.3561(4) 0.0270(8) Uani 1 1 d .
H5 H 0.0311 0.1412 0.4245 0.032 Uiso 1 1 calc R
C6 C 0.3095(3) 0.1654(3) 0.2433(3) 0.0155(7) Uani 1 1 d .
C7 C 0.5236(3) 0.1577(3) 0.3278(3) 0.0220(8) Uani 1 1 d .
H7 H 0.6015 0.1866 0.3624 0.026 Uiso 1 1 calc R
C8 C 0.5170(3) 0.0302(3) 0.3063(3) 0.0209(7) Uani 1 1 d .
H8 H 0.5893 -0.0490 0.3227 0.025 Uiso 1 1 calc R
C9 C 0.3586(3) 0.3889(3) 0.3112(3) 0.0197(7) Uani 1 1 d .
H9A H 0.2597 0.4269 0.2804 0.024 Uiso 1 1 calc R
C10 C 0.4828(4) 0.4475(3) 0.2296(4) 0.0325(9) Uani 1 1 d .
H10A H 0.5795 0.4157 0.2619 0.039 Uiso 1 1 calc R
H10B H 0.4520 0.5466 0.2381 0.039 Uiso 1 1 calc R
H10C H 0.4980 0.4185 0.1357 0.039 Uiso 1 1 calc R
C11 C 0.3342(4) 0.4241(3) 0.4595(4) 0.0304(9) Uani 1 1 d .
H11C H 0.2573 0.3790 0.5090 0.036 Uiso 1 1 calc R
H11B H 0.2974 0.5223 0.4747 0.036 Uiso 1 1 calc R
H11A H 0.4320 0.3936 0.4902 0.036 Uiso 1 1 calc R
C12 C 0.3312(3) -0.0877(3) 0.2315(3) 0.0192(7) Uani 1 1 d .
H12A H 0.2287 -0.0582 0.2043 0.023 Uiso 1 1 calc R
C13 C 0.3093(4) -0.1628(3) 0.3595(4) 0.0285(8) Uani 1 1 d .
H13A H 0.4103 -0.2029 0.3814 0.034 Uiso 1 1 calc R
H13B H 0.2564 -0.2346 0.3479 0.034 Uiso 1 1 calc R
H13C H 0.2471 -0.0996 0.4321 0.034 Uiso 1 1 calc R
C14 C 0.4433(4) -0.1756(3) 0.1178(4) 0.0289(9) Uani 1 1 d .
H14A H 0.4019 -0.2527 0.0979 0.035 Uiso 1 1 calc R
H14B H 0.5432 -0.2089 0.1443 0.035 Uiso 1 1 calc R
H14C H 0.4568 -0.1218 0.0383 0.035 Uiso 1 1 calc R
C15 C 0.1913(3) 0.3570(3) 0.0763(4) 0.0221(8) Uani 1 1 d .
C16 C 0.1784(3) 0.1108(3) 0.0337(3) 0.0206(7) Uani 1 1 d .
N1 N 0.3961(3) 0.2398(2) 0.2905(3) 0.0163(6) Uani 1 1 d .
N2 N 0.3863(3) 0.0348(2) 0.2558(3) 0.0168(6) Uani 1 1 d .
O1 O 0.2322(3) 0.4408(2) 0.0148(3) 0.0341(6) Uani 1 1 d .
O2 O 0.2094(3) 0.0335(2) -0.0528(2) 0.0317(6) Uani 1 1 d .
Fe1 Fe 0.12006(5) 0.23015(4) 0.17132(5) 0.01549(14) Uani 1 1 d .
B1 B 0.0508(5) 0.2545(4) 0.7289(5) 0.0318(10) Uani 1 1 d .
F1 F -0.0284(2) 0.36268(19) 0.6657(2) 0.0422(6) Uani 1 1 d .
F2 F -0.0502(2) 0.2099(2) 0.8276(2) 0.0491(6) Uani 1 1 d .
F3 F 0.1651(3) 0.2927(2) 0.7803(2) 0.0494(6) Uani 1 1 d .
F4 F 0.1194(3) 0.1494(2) 0.6344(2) 0.0546(7) Uani 1 1 d .

loop_
_atom_site_aniso_label
_atom_site_aniso_U_11
_atom_site_aniso_U_22
_atom_site_aniso_U_33
_atom_site_aniso_U_23
_atom_site_aniso_U_13
_atom_site_aniso_U_12
C1 0.0223(17) 0.0217(18) 0.034(2) -0.0047(17) 0.0064(15) -0.0090(14)
C2 0.0163(16) 0.038(2) 0.025(2) -0.0071(17) -0.0074(14) -0.0026(14)
C3 0.0170(16) 0.0193(17) 0.036(2) 0.0025(16) -0.0015(15) 0.0049(13)
C4 0.0179(16) 0.0302(19) 0.027(2) -0.0116(16) 0.0042(14) -0.0041(14)
C5 0.0197(17) 0.038(2) 0.017(2) 0.0097(16) 0.0041(14) -0.0011(15)
C6 0.0157(15) 0.0097(15) 0.017(2) -0.0006(13) 0.0021(13) 0.0012(12)
C7 0.0144(16) 0.0264(18) 0.026(2) -0.0016(15) -0.0089(14) -0.0024(13)
C8 0.0188(16) 0.0187(16) 0.023(2) 0.0017(14) -0.0055(13) 0.0006(13)
C9 0.0222(17) 0.0100(15) 0.026(2) -0.0047(14) -0.0060(14) -0.0014(12)
C10 0.033(2) 0.0169(17) 0.044(3) -0.0003(17) 0.0014(17) -0.0066(15)
C11 0.033(2) 0.0240(18) 0.032(2) -0.0119(17) -0.0048(16) -0.0034(15)
C12 0.0230(16) 0.0096(15) 0.023(2) 0.0005(14) -0.0019(14) -0.0028(12)
C13 0.0340(19) 0.0208(17) 0.030(2) 0.0055(16) -0.0055(16) -0.0062(15)
C14 0.037(2) 0.0186(17) 0.026(2) -0.0059(16) 0.0026(16) -0.0039(14)
C15 0.0226(17) 0.0202(17) 0.022(2) -0.0041(16) -0.0068(14) -0.0006(14)
C16 0.0226(17) 0.0212(17) 0.017(2) 0.0028(15) -0.0053(14) -0.0021(13)
N1 0.0166(13) 0.0115(13) 0.0206(17) -0.0025(11) -0.0053(11) -0.0011(10)
N2 0.0176(13) 0.0133(13) 0.0189(17) -0.0004(11) -0.0032(11) -0.0026(10)
O1 0.0522(16) 0.0250(13) 0.0270(17) 0.0103(12) -0.0058(12) -0.0148(12)
O2 0.0469(15) 0.0266(13) 0.0181(15) -0.0087(12) -0.0064(11) -0.0015(11)
Fe1 0.0171(2) 0.0127(2) 0.0145(3) -0.00167(18) -0.00201(17) -0.00009(16)
B1 0.045(3) 0.025(2) 0.030(3) 0.0028(19) -0.015(2) -0.0106(19)
F1 0.0551(14) 0.0267(11) 0.0475(16) 0.0115(10) -0.0243(11) -0.0033(10)
F2 0.0536(14) 0.0600(15) 0.0394(16) 0.0155(12) -0.0092(11) -0.0249(12)
F3 0.0638(15) 0.0461(13) 0.0574(18) 0.0198(12) -0.0378(13) -0.0308(12)
F4 0.0808(18) 0.0339(12) 0.0416(17) -0.0071(11) -0.0155(13) 0.0049(12)

loop_
_atom_type_symbol
_atom_type_description
_atom_type_scat_dispersion_real
_atom_type_scat_dispersion_imag
_atom_type_scat_source
C C 0.0033 0.0016 'International Tables Vol C Tables 4.2.6.8 and 6.1.1.4'
H H 0.0000 0.0000 'International Tables Vol C Tables 4.2.6.8 and 6.1.1.4'
N N 0.0061 0.0033 'International Tables Vol C Tables 4.2.6.8 and 6.1.1.4'
O O 0.0106 0.0060 'International Tables Vol C Tables 4.2.6.8 and 6.1.1.4'
Fe Fe 0.3463 0.8444 'International Tables Vol C Tables 4.2.6.8 and 6.1.1.4'
B B 0.0013 0.0007 'International Tables Vol C Tables 4.2.6.8 and 6.1.1.4'
F F 0.0171 0.0103 'International Tables Vol C Tables 4.2.6.8 and 6.1.1.4'

loop_
_geom_angle_atom_site_label_1
_geom_angle_atom_site_label_2
_geom_angle_atom_site_label_3
_geom_angle
C5 C1 C2 108.0(3)
C5 C1 Fe1 70.69(18)
C2 C1 Fe1 69.54(18)
C5 C1 H1 126.0
C2 C1 H1 126.0
Fe1 C1 H1 125.3
C3 C2 C1 107.6(3)
C3 C2 Fe1 70.57(17)
C1 C2 Fe1 70.93(18)
C3 C2 H2 126.2
C1 C2 H2 126.2
Fe1 C2 H2 124.0
C2 C3 C4 108.5(3)
C2 C3 Fe1 70.06(17)
C4 C3 Fe1 70.41(17)
C2 C3 H3 125.7
C4 C3 H3 125.7
Fe1 C3 H3 125.4
C5 C4 C3 107.6(3)
C5 C4 Fe1 70.96(18)
C3 C4 Fe1 70.16(19)
C5 C4 H4 126.2
C3 C4 H4 126.2
Fe1 C4 H4 124.3
C1 C5 C4 108.2(3)
C1 C5 Fe1 70.2(2)
C4 C5 Fe1 69.8(2)
C1 C5 H5 125.9
C4 C5 H5 125.9
Fe1 C5 H5 125.6
N1 C6 N2 103.5(2)
N1 C6 Fe1 128.3(2)
N2 C6 Fe1 128.2(2)
C8 C7 N1 107.1(3)
C8 C7 H7 126.4
N1 C7 H7 126.4
C7 C8 N2 107.0(3)
C7 C8 H8 126.5
N2 C8 H8 126.5
N1 C9 C10 110.5(2)
N1 C9 C11 109.2(3)
C10 C9 C11 112.4(3)
N1 C9 H9A 108.2
C10 C9 H9A 108.2
C11 C9 H9A 108.2
C9 C10 H10A 109.5
C9 C10 H10B 109.5
H10A C10 H10B 109.5
C9 C10 H10C 109.5
H10A C10 H10C 109.5
H10B C10 H10C 109.5
C9 C11 H11C 109.5
C9 C11 H11B 109.5
H11C C11 H11B 109.5
C9 C11 H11A 109.5
H11C C11 H11A 109.5
H11B C11 H11A 109.5
N2 C12 C13 109.4(3)
N2 C12 C14 110.1(2)
C13 C12 C14 112.4(3)
N2 C12 H12A 108.3
C13 C12 H12A 108.3
C14 C12 H12A 108.3
C12 C13 H13A 109.5
C12 C13 H13B 109.5
H13A C13 H13B 109.5
C12 C13 H13C 109.5
H13A C13 H13C 109.5
H13B C13 H13C 109.5
C12 C14 H14A 109.5
C12 C14 H14B 109.5
H14A C14 H14B 109.5
C12 C14 H14C 109.5
H14A C14 H14C 109.5
H14B C14 H14C 109.5
O1 C15 Fe1 177.7(3)
O2 C16 Fe1 177.0(3)
C6 N1 C7 111.1(2)
C6 N1 C9 126.6(2)
C7 N1 C9 122.1(2)
C6 N2 C8 111.2(2)
C6 N2 C12 125.6(2)
C8 N2 C12 122.9(2)
C15 Fe1 C16 92.79(15)
C15 Fe1 C6 94.20(13)
C16 Fe1 C6 94.43(13)
C15 Fe1 C2 110.46(15)
C16 Fe1 C2 93.40(13)
C6 Fe1 C2 153.69(14)
C15 Fe1 C3 88.81(14)
C16 Fe1 C3 128.27(14)
C6 Fe1 C3 137.03(13)
C2 Fe1 C3 39.37(12)
C15 Fe1 C4 104.97(14)
C16 Fe1 C4 156.60(13)
C6 Fe1 C4 99.23(13)
C2 Fe1 C4 66.37(13)
C3 Fe1 C4 39.43(14)
C15 Fe1 C1 149.96(14)
C16 Fe1 C1 91.07(14)
C6 Fe1 C1 115.19(14)
C2 Fe1 C1 39.53(14)
C3 Fe1 C1 65.81(13)
C4 Fe1 C1 65.94(13)
C15 Fe1 C5 143.77(14)
C16 Fe1 C5 123.01(14)
C6 Fe1 C5 88.75(13)
C2 Fe1 C5 66.03(14)
C3 Fe1 C5 65.66(14)
C4 Fe1 C5 39.20(13)
C1 Fe1 C5 39.09(13)
F2 B1 F3 111.0(4)
F2 B1 F4 108.8(3)
F3 B1 F4 108.5(3)
F2 B1 F1 110.1(3)
F3 B1 F1 110.0(3)
F4 B1 F1 108.3(3)

loop_
_geom_bond_atom_site_label_1
_geom_bond_atom_site_label_2
_geom_bond_distance
C1 C5 1.406(5)
C1 C2 1.413(5)
C1 Fe1 2.099(3)
C1 H1 0.9500
C2 C3 1.404(4)
C2 Fe1 2.081(3)
C2 H2 0.9500
C3 C4 1.409(5)
C3 Fe1 2.087(3)
C3 H3 0.9500
C4 C5 1.407(5)
C4 Fe1 2.090(3)
C4 H4 0.9500
C5 Fe1 2.105(3)
C5 H5 0.9500
C6 N1 1.357(4)
C6 N2 1.367(4)
C6 Fe1 1.970(3)
C7 C8 1.332(4)
C7 N1 1.378(4)
C7 H7 0.9500
C8 N2 1.372(4)
C8 H8 0.9500
C9 N1 1.481(4)
C9 C10 1.504(4)
C9 C11 1.521(5)
C9 H9A 1.0000
C10 H10A 0.9800
C10 H10B 0.9800
C10 H10C 0.9800
C11 H11C 0.9800
C11 H11B 0.9800
C11 H11A 0.9800
C12 N2 1.481(4)
C12 C13 1.512(5)
C12 C14 1.526(4)
C12 H12A 1.0000
C13 H13A 0.9800
C13 H13B 0.9800
C13 H13C 0.9800
C14 H14A 0.9800
C14 H14B 0.9800
C14 H14C 0.9800
C15 O1 1.142(4)
C15 Fe1 1.774(4)
C16 O2 1.135(4)
C16 Fe1 1.780(3)
B1 F2 1.376(5)
B1 F3 1.377(4)
B1 F4 1.392(5)
B1 F1 1.395(5)

loop_
_geom_torsion_atom_site_label_1
_geom_torsion_atom_site_label_2
_geom_torsion_atom_site_label_3
_geom_torsion_atom_site_label_4
_geom_torsion
C5 C1 C2 C3 -0.8(3)
Fe1 C1 C2 C3 -61.4(2)
C5 C1 C2 Fe1 60.5(2)
C1 C2 C3 C4 1.4(4)
Fe1 C2 C3 C4 -60.2(2)
C1 C2 C3 Fe1 61.6(2)
C2 C3 C4 C5 -1.5(4)
Fe1 C3 C4 C5 -61.4(2)
C2 C3 C4 Fe1 59.9(2)
C2 C1 C5 C4 -0.1(4)
Fe1 C1 C5 C4 59.7(2)
C2 C1 C5 Fe1 -59.8(2)
C3 C4 C5 C1 1.0(4)
Fe1 C4 C5 C1 -60.0(2)
C3 C4 C5 Fe1 60.9(2)
N1 C7 C8 N2 0.1(4)
N2 C6 N1 C7 1.3(3)
Fe1 C6 N1 C7 -177.8(2)
N2 C6 N1 C9 -174.2(3)
Fe1 C6 N1 C9 6.6(4)
C8 C7 N1 C6 -0.9(4)
C8 C7 N1 C9 174.8(3)
C10 C9 N1 C6 -120.9(3)
C11 C9 N1 C6 115.0(3)
C10 C9 N1 C7 64.0(4)
C11 C9 N1 C7 -60.1(4)
N1 C6 N2 C8 -1.3(3)
Fe1 C6 N2 C8 177.9(2)
N1 C6 N2 C12 173.2(3)
Fe1 C6 N2 C12 -7.7(4)
C7 C8 N2 C6 0.7(4)
C7 C8 N2 C12 -173.9(3)
C13 C12 N2 C6 -117.7(3)
C14 C12 N2 C6 118.3(3)
C13 C12 N2 C8 56.1(4)
C14 C12 N2 C8 -67.9(4)
O1 C15 Fe1 C16 103(8)
O1 C15 Fe1 C6 -162(8)
O1 C15 Fe1 C2 9(8)
O1 C15 Fe1 C3 -25(8)
O1 C15 Fe1 C4 -61(8)
O1 C15 Fe1 C1 6(8)
O1 C15 Fe1 C5 -68(8)
O2 C16 Fe1 C15 -133(6)
O2 C16 Fe1 C6 133(6)
O2 C16 Fe1 C2 -22(6)
O2 C16 Fe1 C3 -42(6)
O2 C16 Fe1 C4 7(6)
O2 C16 Fe1 C1 17(6)
O2 C16 Fe1 C5 41(6)
N1 C6 Fe1 C15 42.9(3)
N2 C6 Fe1 C15 -136.0(3)
N1 C6 Fe1 C16 136.0(3)
N2 C6 Fe1 C16 -42.9(3)
N1 C6 Fe1 C2 -117.0(3)
N2 C6 Fe1 C2 64.0(4)
N1 C6 Fe1 C3 -49.9(4)
N2 C6 Fe1 C3 131.2(3)
N1 C6 Fe1 C4 -63.0(3)
N2 C6 Fe1 C4 118.0(3)
N1 C6 Fe1 C1 -130.7(3)
N2 C6 Fe1 C1 50.4(3)
N1 C6 Fe1 C5 -101.0(3)
N2 C6 Fe1 C5 80.1(3)
C3 C2 Fe1 C15 -60.7(2)
C1 C2 Fe1 C15 -178.2(2)
C3 C2 Fe1 C16 -154.9(2)
C1 C2 Fe1 C16 87.6(2)
C3 C2 Fe1 C6 97.9(3)
C1 C2 Fe1 C6 -19.6(4)
C1 C2 Fe1 C3 -117.5(3)
C3 C2 Fe1 C4 37.2(2)
C1 C2 Fe1 C4 -80.3(2)
C3 C2 Fe1 C1 117.5(3)
C3 C2 Fe1 C5 80.3(2)
C1 C2 Fe1 C5 -37.26(19)
C2 C3 Fe1 C15 125.2(2)
C4 C3 Fe1 C15 -115.6(2)
C2 C3 Fe1 C16 32.6(3)
C4 C3 Fe1 C16 151.8(2)
C2 C3 Fe1 C6 -139.9(2)
C4 C3 Fe1 C6 -20.7(3)
C4 C3 Fe1 C2 119.2(3)
C2 C3 Fe1 C4 -119.2(3)
C2 C3 Fe1 C1 -38.2(2)
C4 C3 Fe1 C1 81.0(2)
C2 C3 Fe1 C5 -81.3(2)
C4 C3 Fe1 C5 37.90(19)
C5 C4 Fe1 C15 -173.4(2)
C3 C4 Fe1 C15 69.0(2)
C5 C4 Fe1 C16 48.5(5)
C3 C4 Fe1 C16 -69.2(4)
C5 C4 Fe1 C6 -76.5(2)
C3 C4 Fe1 C6 165.86(19)
C5 C4 Fe1 C2 80.5(2)
C3 C4 Fe1 C2 -37.2(2)
C5 C4 Fe1 C3 117.7(3)
C5 C4 Fe1 C1 37.1(2)
C3 C4 Fe1 C1 -80.6(2)
C3 C4 Fe1 C5 -117.7(3)
C5 C1 Fe1 C15 -115.3(3)
C2 C1 Fe1 C15 3.4(4)
C5 C1 Fe1 C16 147.3(2)
C2 C1 Fe1 C16 -94.1(2)
C5 C1 Fe1 C6 51.9(2)
C2 C1 Fe1 C6 170.54(18)
C5 C1 Fe1 C2 -118.7(3)
C5 C1 Fe1 C3 -80.6(2)
C2 C1 Fe1 C3 38.08(19)
C5 C1 Fe1 C4 -37.2(2)
C2 C1 Fe1 C4 81.5(2)
C2 C1 Fe1 C5 118.7(3)
C1 C5 Fe1 C15 130.0(3)
C4 C5 Fe1 C15 10.9(3)
C1 C5 Fe1 C16 -40.1(3)
C4 C5 Fe1 C16 -159.2(2)
C1 C5 Fe1 C6 -134.6(2)
C4 C5 Fe1 C6 106.3(2)
C1 C5 Fe1 C2 37.67(19)
C4 C5 Fe1 C2 -81.4(2)
C1 C5 Fe1 C3 81.0(2)
C4 C5 Fe1 C3 -38.1(2)
C1 C5 Fe1 C4 119.1(3)
C4 C5 Fe1 C1 -119.1(3)
